data_7209835
loop_
_publ_author_name
'Pettinari, Claudio'
'Marchetti, Fabio'
'Orbisaglia, Serena'
'Pettinari, Riccardo'
'Ngoune, Jean'
'G\'omez, Margarita'
'Santos, Carina'
'\'Alvarez, Eleuterio'

_publ_section_title
;
 Group 11 complexes with the bidentate di(1H-indazol-1-yl)methane and
 di(2H-indazol-2-yl)methane) ligands
;
_journal_issue 19
_journal_name_full CrystEngComm
_journal_page_first 3892
_journal_paper_doi 10.1039/c3ce40355f
_journal_volume 15
_journal_year 2013
_chemical_formula_moiety 'C15 H12 Au Cl2 N4, Au Cl4, 2(C2 H3 N)'
_chemical_formula_sum 'C19 H18 Au2 Cl6 N6'
_chemical_formula_weight 937.03
_chemical_name_systematic
;
?
;
_space_group_IT_number 19
_symmetry_cell_setting orthorhombic
_symmetry_space_group_name_Hall 'P 2ac 2ab'
_symmetry_space_group_name_H-M 'P 21 21 21'
_atom_sites_solution_hydrogens geom
_atom_sites_solution_primary direct
_atom_sites_solution_secondary difmap
_audit_creation_method SHELXL-97
_cell_angle_alpha 90.00
_cell_angle_beta 90.00
_cell_angle_gamma 90.00
_cell_formula_units_Z 4
_cell_length_a 7.9242(7)
_cell_length_b 15.9274(12)
_cell_length_c 20.1872(16)
_cell_measurement_reflns_used 9948
_cell_measurement_temperature 173(2)
_cell_measurement_theta_max 26.63
_cell_measurement_theta_min 2.39
_cell_volume 2547.9(4)
_computing_cell_refinement 'APEX2 Software Suite (Bruker, 2007)'
_computing_data_collection 'APEX2 Software Suite (Bruker, 2007)'
_computing_data_reduction 'APEX2 Software Suite (Bruker, 2007)'
_computing_molecular_graphics 'SHELXTL (Sheldrick, 2008)'
_computing_publication_material 'SHELXTL and publCIF (Westrip, 2010)'
_computing_structure_refinement 'SHELXL97 (Sheldrick, 2008)'
_computing_structure_solution 'SIR2002 (Burla et al., 2003)'
_diffrn_ambient_temperature 173(2)
_diffrn_detector_area_resol_mean 8.26
_diffrn_measured_fraction_theta_full 0.987
_diffrn_measured_fraction_theta_max 0.987
_diffrn_measurement_device_type
;
Bruker-Nonius X8kappa APEX II CCD area detector
;
_diffrn_measurement_method 'phi and omega scans with narrow frames'
_diffrn_radiation_monochromator graphite
_diffrn_radiation_source 'fine-focus sealed tube'
_diffrn_radiation_type MoK\a
_diffrn_radiation_wavelength 0.71073
_diffrn_reflns_av_R_equivalents 0.0447
_diffrn_reflns_av_sigmaI/netI 0.0239
_diffrn_reflns_limit_h_max 9
_diffrn_reflns_limit_h_min -9
_diffrn_reflns_limit_k_max 19
_diffrn_reflns_limit_k_min -13
_diffrn_reflns_limit_l_max 24
_diffrn_reflns_limit_l_min -21
_diffrn_reflns_number 39194
_diffrn_reflns_theta_full 25.24
_diffrn_reflns_theta_max 25.24
_diffrn_reflns_theta_min 1.63
_diffrn_standards_decay_% 0
_exptl_absorpt_coefficient_mu 12.154
_exptl_absorpt_correction_T_max 0.3761
_exptl_absorpt_correction_T_min 0.1980
_exptl_absorpt_correction_type multi-scan
_exptl_absorpt_process_details
;
program SADABS, Bruker (2001).
;
_exptl_crystal_colour red
_exptl_crystal_density_diffrn 2.443
_exptl_crystal_density_method 'not measured'
_exptl_crystal_description plate
_exptl_crystal_F_000 1736
_exptl_crystal_size_max 0.14
_exptl_crystal_size_mid 0.13
_exptl_crystal_size_min 0.08
_refine_diff_density_max 3.788
_refine_diff_density_min -1.013
_refine_diff_density_rms 0.148
_refine_ls_abs_structure_details 'Flack H D (1983), Acta Cryst. A39, 876-881'
_refine_ls_abs_structure_Flack 0.453(8)
_refine_ls_extinction_method none
_refine_ls_goodness_of_fit_ref 1.045
_refine_ls_hydrogen_treatment constr
_refine_ls_matrix_type full
_refine_ls_number_parameters 301
_refine_ls_number_reflns 4556
_refine_ls_number_restraints 0
_refine_ls_restrained_S_all 1.045
_refine_ls_R_factor_all 0.0263
_refine_ls_R_factor_gt 0.0239
_refine_ls_shift/su_max 0.001
_refine_ls_shift/su_mean 0.000
_refine_ls_structure_factor_coef Fsqd
_refine_ls_weighting_details 'calc w=1/[\s^2^(Fo^2^)+(0.0346P)^2^+6.1542P] where P=(Fo^2^+2Fc^2^)/3'
_refine_ls_weighting_scheme calc
_refine_ls_wR_factor_gt 0.0568
_refine_ls_wR_factor_ref 0.0577
_reflns_number_gt 4332
_reflns_number_total 4556
_reflns_threshold_expression >2sigma(I)
_cod_data_source_file c3ce40355f.txt
_cod_data_source_block 24
_cod_depositor_comments
;
The following automatic conversions were performed:

'_symmetry_cell_setting' value 'Orthorhombic' changed to
'orthorhombic' according to
/home/saulius/struct/CIF-dictionaries/cif_core.dic dictionary named
'cif_core.dic' version 2.4.2 from 2011-04-26.

Automatic conversion script
Id: cif_fix_values 1891 2012-01-12 08:04:46Z andrius 
;
_cod_database_code 7209835

loop_
_symmetry_equiv_pos_as_xyz
'x, y, z'
'-x+1/2, -y, z+1/2'
'-x, y+1/2, -z+1/2'
'x+1/2, -y+1/2, -z'

loop_
_atom_site_label
_atom_site_type_symbol
_atom_site_fract_x
_atom_site_fract_y
_atom_site_fract_z
_atom_site_U_iso_or_equiv
_atom_site_adp_type
_atom_site_occupancy
_atom_site_symmetry_multiplicity
_atom_site_calc_flag
_atom_site_refinement_flags
Au1 Au 0.72319(3) 0.481244(16) 0.265830(12) 0.01435(7) Uani 1 1 d .
Cl1 Cl 0.5468(2) 0.37986(12) 0.30305(10) 0.0241(4) Uani 1 1 d .
Cl2 Cl 0.5419(2) 0.58052(12) 0.30401(10) 0.0248(4) Uani 1 1 d .
N1 N 0.8911(7) 0.3933(3) 0.2340(4) 0.0183(13) Uani 1 1 d .
N2 N 1.0581(7) 0.4104(3) 0.2429(3) 0.0146(13) Uani 1 1 d .
N3 N 0.8838(7) 0.5709(4) 0.2356(3) 0.0203(13) Uani 1 1 d .
N4 N 1.0533(7) 0.5581(3) 0.2411(3) 0.0177(13) Uani 1 1 d .
C1 C 1.1543(11) 0.3523(4) 0.2133(4) 0.0196(16) Uani 1 1 d .
H1 H 1.2741 0.3512 0.2118 0.023 Uiso 1 1 calc R
C2 C 1.0450(10) 0.2938(5) 0.1852(4) 0.0186(16) Uani 1 1 d .
C3 C 1.0715(12) 0.2195(5) 0.1480(4) 0.0268(18) Uani 1 1 d .
H3 H 1.1820 0.1989 0.1394 0.032 Uiso 1 1 calc R
C4 C 0.9348(12) 0.1794(5) 0.1253(4) 0.0269(19) Uani 1 1 d .
H4 H 0.9488 0.1282 0.1018 0.032 Uiso 1 1 calc R
C5 C 0.7696(12) 0.2112(5) 0.1353(4) 0.0272(18) Uani 1 1 d .
H5 H 0.6770 0.1821 0.1161 0.033 Uiso 1 1 calc R
C6 C 0.7383(10) 0.2819(4) 0.1715(4) 0.0224(17) Uani 1 1 d .
H6 H 0.6270 0.3022 0.1784 0.027 Uiso 1 1 calc R
C7 C 0.8806(9) 0.3231(4) 0.1981(4) 0.0183(16) Uani 1 1 d .
C8 C 1.1406(9) 0.6178(4) 0.2111(3) 0.0159(15) Uani 1 1 d .
H8 H 1.2601 0.6224 0.2104 0.019 Uiso 1 1 calc R
C9 C 1.0285(10) 0.6725(5) 0.1808(4) 0.0200(17) Uani 1 1 d .
C10 C 1.0479(11) 0.7468(5) 0.1443(4) 0.0223(17) Uani 1 1 d .
H10 H 1.1561 0.7705 0.1365 0.027 Uiso 1 1 calc R
C11 C 0.9038(12) 0.7839(5) 0.1203(4) 0.0263(19) Uani 1 1 d .
H11 H 0.9127 0.8340 0.0950 0.032 Uiso 1 1 calc R
C12 C 0.7429(11) 0.7491(5) 0.1323(4) 0.0253(18) Uani 1 1 d .
H12 H 0.6469 0.7758 0.1135 0.030 Uiso 1 1 calc R
C13 C 0.7195(11) 0.6782(5) 0.1701(4) 0.0232(17) Uani 1 1 d .
H13 H 0.6102 0.6561 0.1786 0.028 Uiso 1 1 calc R
C14 C 0.8646(10) 0.6407(4) 0.1952(4) 0.0171(16) Uani 1 1 d .
C15 C 1.1119(8) 0.4858(4) 0.2777(3) 0.0191(14) Uani 1 1 d .
H15A H 1.0642 0.4863 0.3230 0.023 Uiso 1 1 calc R
H15B H 1.2365 0.4869 0.2812 0.023 Uiso 1 1 calc R
Au2 Au 0.33471(3) 0.494375(17) 0.043885(12) 0.02006(8) Uani 1 1 d .
Cl3 Cl 0.4657(2) 0.48507(14) 0.14451(9) 0.0316(4) Uani 1 1 d .
Cl4 Cl 0.3488(3) 0.63700(11) 0.04924(11) 0.0356(5) Uani 1 1 d .
Cl5 Cl 0.2022(2) 0.50361(13) -0.05602(8) 0.0311(4) Uani 1 1 d .
Cl6 Cl 0.3257(3) 0.35141(11) 0.04039(11) 0.0357(5) Uani 1 1 d .
N5 N 0.9390(10) 0.4786(5) 0.0973(4) 0.0437(19) Uani 1 1 d .
C16 C 0.8975(11) 0.4303(6) 0.0584(5) 0.037(2) Uani 1 1 d .
C17 C 0.8472(15) 0.3686(6) 0.0089(5) 0.044(2) Uani 1 1 d .
H17A H 0.8926 0.3848 -0.0344 0.066 Uiso 1 1 calc R
H17B H 0.7237 0.3661 0.0065 0.066 Uiso 1 1 calc R
H17C H 0.8913 0.3133 0.0213 0.066 Uiso 1 1 calc R
N6 N 0.8479(9) 0.4733(5) 0.4132(4) 0.0439(19) Uani 1 1 d .
C18 C 0.7777(11) 0.4279(5) 0.4464(4) 0.0269(17) Uani 1 1 d .
C19 C 0.6839(14) 0.3694(6) 0.4875(4) 0.043(3) Uani 1 1 d .
H19A H 0.5671 0.3661 0.4719 0.065 Uiso 1 1 calc R
H19B H 0.6853 0.3890 0.5336 0.065 Uiso 1 1 calc R
H19C H 0.7362 0.3138 0.4849 0.065 Uiso 1 1 calc R

loop_
_atom_site_aniso_label
_atom_site_aniso_U_11
_atom_site_aniso_U_22
_atom_site_aniso_U_33
_atom_site_aniso_U_23
_atom_site_aniso_U_13
_atom_site_aniso_U_12
Au1 0.00948(11) 0.01825(13) 0.01534(12) 0.00075(10) 0.00055(9) -0.00154(9)
Cl1 0.0160(9) 0.0306(11) 0.0256(10) 0.0057(8) 0.0018(8) -0.0082(7)
Cl2 0.0172(9) 0.0296(11) 0.0275(10) -0.0066(8) 0.0044(8) 0.0032(7)
N1 0.014(3) 0.017(3) 0.023(3) -0.001(3) 0.007(3) -0.007(2)
N2 0.011(3) 0.018(3) 0.014(3) 0.000(2) -0.002(3) -0.002(2)
N3 0.016(3) 0.026(3) 0.018(3) 0.001(3) -0.005(3) 0.002(2)
N4 0.014(3) 0.018(3) 0.020(3) 0.004(3) 0.002(3) 0.002(2)
C1 0.019(4) 0.018(4) 0.022(4) 0.001(3) 0.008(3) 0.006(3)
C2 0.021(4) 0.021(4) 0.014(4) 0.008(3) -0.002(3) 0.002(3)
C3 0.032(5) 0.023(4) 0.026(4) 0.001(3) -0.004(4) 0.002(4)
C4 0.046(6) 0.014(4) 0.021(4) 0.007(3) 0.001(4) -0.002(4)
C5 0.033(5) 0.023(4) 0.025(4) 0.004(3) -0.008(4) -0.011(4)
C6 0.017(4) 0.020(4) 0.030(4) 0.005(3) 0.007(4) -0.005(3)
C7 0.020(4) 0.016(4) 0.019(4) 0.003(3) 0.000(3) 0.000(3)
C8 0.006(3) 0.022(4) 0.020(4) -0.004(3) 0.001(3) -0.006(3)
C9 0.025(5) 0.016(4) 0.019(4) -0.005(3) 0.002(3) -0.004(3)
C10 0.023(4) 0.026(4) 0.019(4) -0.005(3) 0.006(3) -0.006(3)
C11 0.046(6) 0.017(4) 0.015(4) -0.003(3) 0.000(4) 0.001(4)
C12 0.024(5) 0.025(4) 0.027(4) -0.001(3) 0.005(4) 0.007(3)
C13 0.024(4) 0.022(4) 0.023(4) -0.005(3) -0.003(4) 0.000(3)
C14 0.021(4) 0.015(4) 0.015(4) -0.006(3) 0.003(3) -0.002(3)
C15 0.013(3) 0.021(4) 0.022(4) -0.001(3) 0.000(3) -0.007(3)
Au2 0.01849(13) 0.02493(15) 0.01676(13) -0.00022(11) 0.00142(10) -0.00008(11)
Cl3 0.0325(10) 0.0374(11) 0.0250(9) 0.0027(9) -0.0079(7) -0.0031(10)
Cl4 0.0515(13) 0.0232(9) 0.0320(12) -0.0002(8) 0.0056(11) 0.0006(9)
Cl5 0.0297(9) 0.0450(11) 0.0185(8) -0.0004(8) -0.0020(7) 0.0006(9)
Cl6 0.0532(14) 0.0236(10) 0.0303(11) -0.0019(8) 0.0047(11) -0.0023(9)
N5 0.057(5) 0.041(5) 0.033(4) 0.010(4) 0.004(4) 0.005(4)
C16 0.034(5) 0.045(6) 0.031(5) 0.014(5) 0.011(4) 0.005(4)
C17 0.056(7) 0.041(6) 0.036(6) 0.011(4) -0.015(5) -0.015(5)
N6 0.036(4) 0.061(5) 0.035(4) -0.002(4) -0.001(3) 0.004(4)
C18 0.026(4) 0.032(4) 0.023(4) 0.000(3) -0.001(4) 0.005(4)
C19 0.060(7) 0.038(5) 0.032(5) 0.002(4) 0.010(5) 0.008(5)

loop_
_atom_type_symbol
_atom_type_description
_atom_type_scat_dispersion_real
_atom_type_scat_dispersion_imag
_atom_type_scat_source
C C 0.0033 0.0016 'International Tables Vol C Tables 4.2.6.8 and 6.1.1.4'
H H 0.0000 0.0000 'International Tables Vol C Tables 4.2.6.8 and 6.1.1.4'
N N 0.0061 0.0033 'International Tables Vol C Tables 4.2.6.8 and 6.1.1.4'
Cl Cl 0.1484 0.1585 'International Tables Vol C Tables 4.2.6.8 and 6.1.1.4'
Au Au -2.0133 8.8022 'International Tables Vol C Tables 4.2.6.8 and 6.1.1.4'

loop_
_geom_angle_atom_site_label_1
_geom_angle_atom_site_label_2
_geom_angle_atom_site_label_3
_geom_angle
N3 Au1 N1 88.8(2)
N3 Au1 Cl1 178.16(19)
N1 Au1 Cl1 91.01(16)
N3 Au1 Cl2 90.51(18)
N1 Au1 Cl2 178.1(2)
Cl1 Au1 Cl2 89.62(7)
C7 N1 N2 107.4(6)
C7 N1 Au1 135.0(5)
N2 N1 Au1 117.1(4)
C1 N2 N1 110.9(6)
C1 N2 C15 128.2(6)
N1 N2 C15 120.9(5)
N4 N3 C14 106.1(6)
N4 N3 Au1 119.5(4)
C14 N3 Au1 132.8(5)
C8 N4 N3 111.7(6)
C8 N4 C15 129.7(6)
N3 N4 C15 118.5(5)
N2 C1 C2 106.8(7)
N2 C1 H1 126.6
C2 C1 H1 126.6
C1 C2 C7 106.2(7)
C1 C2 C3 133.0(8)
C7 C2 C3 120.8(8)
C4 C3 C2 117.3(8)
C4 C3 H3 121.3
C2 C3 H3 121.3
C3 C4 C5 121.9(8)
C3 C4 H4 119.0
C5 C4 H4 119.0
C6 C5 C4 122.6(8)
C6 C5 H5 118.7
C4 C5 H5 118.7
C5 C6 C7 116.2(7)
C5 C6 H6 121.9
C7 C6 H6 121.9
N1 C7 C2 108.7(7)
N1 C7 C6 130.2(7)
C2 C7 C6 121.0(7)
N4 C8 C9 108.6(6)
N4 C8 H8 125.7
C9 C8 H8 125.7
C8 C9 C10 133.8(8)
C8 C9 C14 105.7(7)
C10 C9 C14 120.5(7)
C11 C10 C9 117.2(8)
C11 C10 H10 121.4
C9 C10 H10 121.4
C10 C11 C12 121.5(7)
C10 C11 H11 119.3
C12 C11 H11 119.3
C13 C12 C11 122.6(8)
C13 C12 H12 118.7
C11 C12 H12 118.7
C12 C13 C14 116.3(8)
C12 C13 H13 121.8
C14 C13 H13 121.8
N3 C14 C13 130.5(7)
N3 C14 C9 107.8(7)
C13 C14 C9 121.7(7)
N4 C15 N2 108.5(5)
N4 C15 H15A 110.0
N2 C15 H15A 110.0
N4 C15 H15B 110.0
N2 C15 H15B 110.0
H15A C15 H15B 108.4
Cl4 Au2 Cl5 90.02(8)
Cl4 Au2 Cl6 178.60(8)
Cl5 Au2 Cl6 91.30(8)
Cl4 Au2 Cl3 90.01(8)
Cl5 Au2 Cl3 179.55(7)
Cl6 Au2 Cl3 88.67(8)
N5 C16 C17 179.2(11)
C16 C17 H17A 109.5
C16 C17 H17B 109.5
H17A C17 H17B 109.5
C16 C17 H17C 109.5
H17A C17 H17C 109.5
H17B C17 H17C 109.5
N6 C18 C19 178.4(9)
C18 C19 H19A 109.5
C18 C19 H19B 109.5
H19A C19 H19B 109.5
C18 C19 H19C 109.5
H19A C19 H19C 109.5
H19B C19 H19C 109.5

loop_
_geom_bond_atom_site_label_1
_geom_bond_atom_site_label_2
_geom_bond_distance
Au1 N3 2.009(6)
Au1 N1 2.035(6)
Au1 Cl1 2.2642(18)
Au1 Cl2 2.2710(18)
N1 C7 1.336(10)
N1 N2 1.363(8)
N2 C1 1.340(9)
N2 C15 1.454(8)
N3 N4 1.363(8)
N3 C14 1.386(10)
N4 C8 1.322(9)
N4 C15 1.446(9)
C1 C2 1.393(11)
C1 H1 0.9500
C2 C7 1.407(11)
C2 C3 1.419(11)
C3 C4 1.338(12)
C3 H3 0.9500
C4 C5 1.418(13)
C4 H4 0.9500
C5 C6 1.365(11)
C5 H5 0.9500
C6 C7 1.411(11)
C6 H6 0.9500
C8 C9 1.387(11)
C8 H8 0.9500
C9 C10 1.402(11)
C9 C14 1.424(11)
C10 C11 1.374(12)
C10 H10 0.9500
C11 C12 1.411(13)
C11 H11 0.9500
C12 C13 1.376(11)
C12 H12 0.9500
C13 C14 1.392(11)
C13 H13 0.9500
C15 H15A 0.9900
C15 H15B 0.9900
Au2 Cl4 2.2769(19)
Au2 Cl5 2.2785(17)
Au2 Cl6 2.2793(18)
Au2 Cl3 2.2859(18)
N5 C16 1.146(11)
C16 C17 1.458(14)
C17 H17A 0.9800
C17 H17B 0.9800
C17 H17C 0.9800
N6 C18 1.132(10)
C18 C19 1.453(12)
C19 H19A 0.9800
C19 H19B 0.9800
C19 H19C 0.9800

loop_
_geom_torsion_atom_site_label_1
_geom_torsion_atom_site_label_2
_geom_torsion_atom_site_label_3
_geom_torsion_atom_site_label_4
_geom_torsion
N3 Au1 N1 C7 -133.3(8)
Cl1 Au1 N1 C7 48.6(7)
N3 Au1 N1 N2 37.3(5)
Cl1 Au1 N1 N2 -140.9(5)
C7 N1 N2 C1 0.0(8)
Au1 N1 N2 C1 -173.1(5)
C7 N1 N2 C15 177.1(6)
Au1 N1 N2 C15 4.1(9)
N1 Au1 N3 N4 -35.2(5)
Cl2 Au1 N3 N4 143.0(6)
N1 Au1 N3 C14 128.1(8)
Cl2 Au1 N3 C14 -53.7(7)
C14 N3 N4 C8 4.2(8)
Au1 N3 N4 C8 171.5(5)
C14 N3 N4 C15 -176.4(6)
Au1 N3 N4 C15 -9.1(9)
N1 N2 C1 C2 -1.3(8)
C15 N2 C1 C2 -178.2(6)
N2 C1 C2 C7 2.1(8)
N2 C1 C2 C3 179.8(8)
C1 C2 C3 C4 -176.7(8)
C7 C2 C3 C4 0.7(12)
C2 C3 C4 C5 2.7(12)
C3 C4 C5 C6 -3.5(13)
C4 C5 C6 C7 0.8(12)
N2 N1 C7 C2 1.4(8)
Au1 N1 C7 C2 172.6(6)
N2 N1 C7 C6 -175.1(8)
Au1 N1 C7 C6 -3.9(13)
C1 C2 C7 N1 -2.2(9)
C3 C2 C7 N1 179.8(7)
C1 C2 C7 C6 174.7(7)
C3 C2 C7 C6 -3.3(11)
C5 C6 C7 N1 178.6(8)
C5 C6 C7 C2 2.5(11)
N3 N4 C8 C9 -2.8(9)
C15 N4 C8 C9 178.0(7)
N4 C8 C9 C10 177.8(8)
N4 C8 C9 C14 0.1(8)
C8 C9 C10 C11 178.8(8)
C14 C9 C10 C11 -3.8(11)
C9 C10 C11 C12 0.6(11)
C10 C11 C12 C13 2.1(12)
C11 C12 C13 C14 -1.4(12)
N4 N3 C14 C13 175.7(7)
Au1 N3 C14 C13 10.8(12)
N4 N3 C14 C9 -4.0(8)
Au1 N3 C14 C9 -168.9(5)
C12 C13 C14 N3 178.4(7)
C12 C13 C14 C9 -1.9(11)
C8 C9 C14 N3 2.4(8)
C10 C9 C14 N3 -175.7(7)
C8 C9 C14 C13 -177.3(7)
C10 C9 C14 C13 4.6(12)
C8 N4 C15 N2 -116.2(8)
N3 N4 C15 N2 64.6(8)
C1 N2 C15 N4 114.6(8)
N1 N2 C15 N4 -62.0(8)
